data_4320969
loop_
_publ_author_name
'Joseph L. Thorman'
'Ilia A. Guzei'
'Victor G. Young,'
'L. Keith Woo'

_publ_section_title
;
 Addition and Metathesis Reactions of Zirconium and Hafnium Imido
 Complexes
;
_journal_name_full 'Inorganic Chemistry'
_journal_page_first 2344
_journal_page_last 2351
_journal_paper_doi 10.1021/ic9910007
_journal_volume 39
_journal_year 2000
_chemical_formula_sum 'C76.5 H84 N4 O2 Zr'
_chemical_formula_weight 1182.70
_chemical_name_systematic
; 
 ? 
;
_space_group_IT_number 9
_symmetry_cell_setting monoclinic
_symmetry_space_group_name_Hall 'C -2yc'
_symmetry_space_group_name_H-M 'C 1 c 1'
_atom_sites_solution_hydrogens geom
_atom_sites_solution_primary direct
_atom_sites_solution_secondary difmap
_audit_creation_method SHELXL-97
_cell_angle_alpha 90.00
_cell_angle_beta 112.6240(10)
_cell_angle_gamma 90.00
_cell_formula_units_Z 4
_cell_length_a 21.8318(8)
_cell_length_b 20.7139(8)
_cell_length_c 15.7878(8)
_cell_measurement_temperature 173(2)
_cell_volume 6590.2(5)
_computing_structure_refinement 'SHELXL-97 (Sheldrick, 1997)'
_computing_structure_solution 'SHELXS-97 (Sheldrick, 1990)'
_diffrn_ambient_temperature 173(2)
_diffrn_measured_fraction_theta_full 0.999
_diffrn_measured_fraction_theta_max 0.999
_diffrn_radiation_monochromator graphite
_diffrn_radiation_source 'fine-focus sealed tube'
_diffrn_radiation_type MoK\a
_diffrn_radiation_wavelength 0.71073
_diffrn_reflns_av_R_equivalents 0.0000
_diffrn_reflns_av_sigmaI/netI 0.0500
_diffrn_reflns_limit_h_max 22
_diffrn_reflns_limit_h_min -22
_diffrn_reflns_limit_k_max 21
_diffrn_reflns_limit_k_min 0
_diffrn_reflns_limit_l_max 16
_diffrn_reflns_limit_l_min -16
_diffrn_reflns_number 7601
_diffrn_reflns_theta_full 21.97
_diffrn_reflns_theta_max 21.97
_diffrn_reflns_theta_min 1.41
_exptl_absorpt_coefficient_mu 0.215
_exptl_absorpt_correction_T_max 0.9383
_exptl_absorpt_correction_T_min 0.9383
_exptl_crystal_density_diffrn 1.192
_exptl_crystal_density_method 'not measured'
_exptl_crystal_F_000 2508
_exptl_crystal_size_max 0.30
_exptl_crystal_size_mid 0.30
_exptl_crystal_size_min 0.30
_refine_diff_density_max 1.294
_refine_diff_density_min -0.688
_refine_diff_density_rms 0.086
_refine_ls_abs_structure_details 'Flack H D (1983), Acta Cryst. A39, 876-881'
_refine_ls_abs_structure_Flack 0.51(8)
_refine_ls_extinction_method none
_refine_ls_goodness_of_fit_ref 1.065
_refine_ls_hydrogen_treatment mixed
_refine_ls_matrix_type full
_refine_ls_number_parameters 544
_refine_ls_number_reflns 7601
_refine_ls_number_restraints 233
_refine_ls_restrained_S_all 1.057
_refine_ls_R_factor_all 0.0828
_refine_ls_R_factor_gt 0.0690
_refine_ls_shift/su_max 0.698
_refine_ls_shift/su_mean 0.061
_refine_ls_structure_factor_coef Fsqd
_refine_ls_weighting_details 'calc w=1/[\s^2^(Fo^2^)+(0.1509P)^2^+5.0261P] where P=(Fo^2^+2Fc^2^)/3'
_refine_ls_weighting_scheme calc
_refine_ls_wR_factor_gt 0.1908
_refine_ls_wR_factor_ref 0.2084
_reflns_number_gt 6076
_reflns_number_total 7601
_reflns_threshold_expression >2sigma(I)
_cod_data_source_file ic9910007_2.cif
_cod_data_source_block woo03
_cod_original_formula_sum 'C76.50 H84 N4 O2 Zr'
_cod_database_code 4320969

loop_
_symmetry_equiv_pos_as_xyz
'x, y, z'
'x, -y, z+1/2'
'x+1/2, y+1/2, z'
'x+1/2, -y+1/2, z+1/2'

loop_
_atom_site_label
_atom_site_type_symbol
_atom_site_fract_x
_atom_site_fract_y
_atom_site_fract_z
_atom_site_U_iso_or_equiv
_atom_site_adp_type
_atom_site_occupancy
_atom_site_symmetry_multiplicity
_atom_site_calc_flag
_atom_site_refinement_flags
_atom_site_disorder_assembly
_atom_site_disorder_group
Zr Zr 0.1961(2) 0.65120(3) 0.4106(3) 0.0255(2) Uani 1 1 d U . .
C1 C 0.1867(6) 0.6073(5) 0.5987(8) 0.025(2) Uani 1 1 d U . .
C2 C 0.1409(7) 0.6146(7) 0.6420(8) 0.039(3) Uani 1 1 d U A .
H2A H 0.1508 0.6203 0.7056 0.047 Uiso 1 1 calc R . .
C3 C 0.0793(7) 0.6118(7) 0.5723(8) 0.041(3) Uani 1 1 d U . .
H3A H 0.0377 0.6134 0.5786 0.049 Uiso 1 1 calc R A .
C4 C 0.0891(6) 0.6062(6) 0.4929(8) 0.029(3) Uani 1 1 d U A .
C5 C 0.0387(7) 0.6006(7) 0.4039(8) 0.038(3) Uani 1 1 d U . .
C6 C 0.0448(7) 0.5924(7) 0.3152(8) 0.037(3) Uani 1 1 d U A .
C7 C -0.0063(6) 0.5802(5) 0.2350(8) 0.028(3) Uani 1 1 d U . .
H7A H -0.0515 0.5734 0.2256 0.034 Uiso 1 1 calc R A .
C8 C 0.0216(7) 0.5797(6) 0.1694(8) 0.036(3) Uani 1 1 d U A .
H8A H -0.0006 0.5712 0.1057 0.043 Uiso 1 1 calc R . .
C9 C 0.0907(6) 0.5945(5) 0.2171(8) 0.025(2) Uani 1 1 d U . .
C10 C 0.1341(6) 0.6016(6) 0.1733(8) 0.030(3) Uani 1 1 d U A .
C11 C 0.2009(7) 0.6108(6) 0.2184(7) 0.031(3) Uani 1 1 d U . .
C12 C 0.2537(7) 0.6116(7) 0.1798(9) 0.037(3) Uani 1 1 d U A .
H12A H 0.2454 0.6116 0.1162 0.044 Uiso 1 1 calc R . .
C13 C 0.3128(7) 0.6123(6) 0.2455(8) 0.038(3) Uani 1 1 d U . .
H13A H 0.3537 0.6154 0.2376 0.045 Uiso 1 1 calc R A .
C14 C 0.3048(7) 0.6074(6) 0.3352(8) 0.030(3) Uani 1 1 d U A .
C15 C 0.3571(6) 0.5991(5) 0.4200(8) 0.024(2) Uani 1 1 d U . .
C16 C 0.3459(6) 0.5943(5) 0.4992(7) 0.020(2) Uani 1 1 d U A .
C17 C 0.4000(7) 0.5783(7) 0.5925(8) 0.045(4) Uani 1 1 d U . .
H17A H 0.4452 0.5692 0.6041 0.054 Uiso 1 1 calc R A .
C18 C 0.3729(6) 0.5795(6) 0.6536(8) 0.032(3) Uani 1 1 d U A .
H18A H 0.3956 0.5725 0.7176 0.038 Uiso 1 1 calc R . .
C19 C 0.3033(7) 0.5930(6) 0.6082(8) 0.036(3) Uani 1 1 d U . .
C20 C 0.2553(7) 0.6024(6) 0.6484(8) 0.029(3) Uani 1 1 d U A .
C21 C -0.0321(6) 0.5962(6) 0.4025(8) 0.033(3) Uani 1 1 d U A .
C22 C -0.0483(8) 0.5429(8) 0.4422(11) 0.053(4) Uani 1 1 d U . .
H22A H -0.0163 0.5104 0.4704 0.064 Uiso 1 1 calc R A .
C23 C -0.1141(8) 0.5377(7) 0.4401(13) 0.079(5) Uani 1 1 d U A .
H23A H -0.1270 0.5022 0.4677 0.094 Uiso 1 1 calc R . .
C24 C -0.1595(8) 0.5876(9) 0.3949(13) 0.071(5) Uani 1 1 d U . .
C25 C -0.1422(7) 0.6368(7) 0.3549(11) 0.056(4) Uani 1 1 d U A .
H25A H -0.1739 0.6691 0.3242 0.067 Uiso 1 1 calc R . .
C26 C -0.0759(7) 0.6414(7) 0.3575(10) 0.038(3) Uani 1 1 d U . .
H26A H -0.0636 0.6760 0.3278 0.046 Uiso 1 1 calc R A .
C27 C -0.2296(8) 0.5849(8) 0.3998(13) 0.081(4) Uani 1 1 d U A .
H27A H -0.2339 0.5448 0.4300 0.121 Uiso 1 1 calc R . .
H27B H -0.2638 0.5863 0.3376 0.121 Uiso 1 1 calc R . .
H27C H -0.2350 0.6219 0.4350 0.121 Uiso 1 1 calc R . .
C28 C 0.1112(6) 0.6009(6) 0.0732(8) 0.032(3) Uani 1 1 d U . .
C29 C 0.0616(8) 0.6490(5) 0.0196(9) 0.031(3) Uani 1 1 d U A .
H29A H 0.0474 0.6817 0.0503 0.038 Uiso 1 1 calc R . .
C30 C 0.0349(7) 0.6466(5) -0.0778(9) 0.032(3) Uani 1 1 d U . .
H30A H 0.0025 0.6770 -0.1128 0.039 Uiso 1 1 calc R A .
C31 C 0.0581(7) 0.5971(7) -0.1228(8) 0.038(3) Uani 1 1 d U A .
C32 C 0.1053(6) 0.5565(6) -0.0706(8) 0.035(3) Uani 1 1 d U . .
H32A H 0.1228 0.5258 -0.1001 0.041 Uiso 1 1 calc R A .
C33 C 0.1295(6) 0.5573(6) 0.0230(8) 0.036(3) Uani 1 1 d U A .
H33A H 0.1612 0.5254 0.0550 0.044 Uiso 1 1 calc R . .
C34 C 0.0250(8) 0.5975(7) -0.2267(8) 0.055(4) Uani 1 1 d U . .
H34A H -0.0067 0.6333 -0.2465 0.082 Uiso 1 1 calc R A .
H34B H 0.0016 0.5566 -0.2479 0.082 Uiso 1 1 calc R . .
H34C H 0.0588 0.6029 -0.2528 0.082 Uiso 1 1 calc R . .
C35 C 0.4238(7) 0.5917(7) 0.4228(7) 0.040(3) Uani 1 1 d U A .
C36 C 0.4431(8) 0.5453(8) 0.3799(11) 0.058(4) Uani 1 1 d U . .
H36A H 0.4124 0.5122 0.3496 0.069 Uiso 1 1 calc R A .
C37 C 0.5035(7) 0.5432(8) 0.3777(9) 0.068(4) Uani 1 1 d U A .
H37A H 0.5122 0.5093 0.3433 0.082 Uiso 1 1 calc R . .
C38 C 0.5550(7) 0.5861(8) 0.4208(10) 0.060(4) Uani 1 1 d U . .
C39 C 0.5352(8) 0.6359(8) 0.4639(10) 0.062(4) Uani 1 1 d U A .
H39A H 0.5672 0.6678 0.4951 0.074 Uiso 1 1 calc R . .
C40 C 0.4763(8) 0.6421(7) 0.4645(10) 0.042(3) Uani 1 1 d U . .
H40A H 0.4662 0.6792 0.4919 0.050 Uiso 1 1 calc R A .
C41 C 0.6242(9) 0.5785(12) 0.4259(16) 0.124(8) Uani 1 1 d U A .
H41A H 0.6269 0.5400 0.3915 0.186 Uiso 1 1 calc R . .
H41B H 0.6545 0.5739 0.4902 0.186 Uiso 1 1 calc R . .
H41C H 0.6365 0.6166 0.3993 0.186 Uiso 1 1 calc R . .
C42 C 0.2868(6) 0.6015(5) 0.7542(7) 0.027(3) Uani 1 1 d U . .
C43 C 0.2617(7) 0.5530(5) 0.7988(8) 0.031(3) Uani 1 1 d U A .
H43A H 0.2288 0.5226 0.7650 0.037 Uiso 1 1 calc R . .
C44 C 0.2887(7) 0.5538(6) 0.8942(8) 0.036(3) Uani 1 1 d U . .
H44A H 0.2760 0.5217 0.9273 0.043 Uiso 1 1 calc R A .
C45 C 0.3345(7) 0.6014(6) 0.9421(9) 0.040(3) Uani 1 1 d U A .
C46 C 0.3537(8) 0.6431(7) 0.8940(10) 0.052(4) Uani 1 1 d U . .
H46A H 0.3857 0.6749 0.9257 0.063 Uiso 1 1 calc R A .
C47 C 0.3297(8) 0.6422(6) 0.8015(10) 0.043(4) Uani 1 1 d U A .
H47A H 0.3455 0.6732 0.7705 0.051 Uiso 1 1 calc R . .
C48 C 0.3585(7) 0.5987(7) 1.0465(8) 0.051(4) Uani 1 1 d U . .
H48A H 0.3370 0.5626 1.0642 0.076 Uiso 1 1 calc R A .
H48B H 0.3471 0.6392 1.0691 0.076 Uiso 1 1 calc R . .
H48C H 0.4067 0.5927 1.0732 0.076 Uiso 1 1 calc R . .
N1 N 0.1563(5) 0.6079(4) 0.5102(6) 0.024(2) Uani 1 1 d U A 1
N2 N 0.1068(5) 0.5973(5) 0.3078(7) 0.031(2) Uani 1 1 d U A 1
N3 N 0.2374(6) 0.6076(5) 0.3189(6) 0.031(2) Uani 1 1 d U A 1
N4 N 0.2897(5) 0.6028(4) 0.5134(6) 0.0219(19) Uani 1 1 d U A 1
O1 O 0.1405(4) 0.7236(3) 0.3435(5) 0.0558(17) Uiso 1 1 d DU A .
O2 O 0.2582(4) 0.7230(3) 0.4399(6) 0.066(2) Uiso 1 1 d DU A .
C49 C 0.0491(12) 0.7893(8) 0.2046(8) 0.216(11) Uiso 1 1 d DU . .
H49A H 0.0220 0.7517 0.2051 0.325 Uiso 1 1 calc R . .
H49B H 0.0847 0.7758 0.1851 0.325 Uiso 1 1 calc R . .
H49C H 0.0213 0.8217 0.1618 0.325 Uiso 1 1 calc R . .
C50 C 0.0323(9) 0.8040(8) 0.3493(12) 0.197(10) Uiso 1 1 d DU . .
H50A H 0.0215 0.8444 0.3728 0.295 Uiso 1 1 calc R . .
H50B H 0.0538 0.7742 0.4005 0.295 Uiso 1 1 calc R . .
H50C H -0.0085 0.7843 0.3059 0.295 Uiso 1 1 calc R . .
C51 C 0.0830(6) 0.8911(4) 0.2915(8) 0.074(3) Uiso 1 1 d DU . .
H51A H 0.0758 0.9020 0.2279 0.112 Uiso 1 1 calc R . .
H51B H 0.1269 0.9064 0.3325 0.112 Uiso 1 1 calc R . .
H51C H 0.0488 0.9117 0.3081 0.112 Uiso 1 1 calc R . .
C52 C 0.0793(3) 0.8181(3) 0.3007(5) 0.041(2) Uiso 1 1 d DU A .
C53 C 0.1414(4) 0.7870(3) 0.3663(5) 0.047(2) Uiso 1 1 d DU . .
C54 C 0.1908(4) 0.8194(4) 0.4291(5) 0.054(3) Uiso 1 1 d DU A .
H54 H 0.1886 0.8648 0.4368 0.065 Uiso 1 1 calc R . .
C55 C 0.2502(5) 0.7808(5) 0.4870(10) 0.163(8) Uiso 1 1 d DU . .
C56 C 0.2676(13) 0.8024(12) 0.5859(10) 0.195(10) Uiso 1 1 d DU A .
H56A H 0.3075 0.7796 0.6262 0.292 Uiso 1 1 calc R . .
H56B H 0.2306 0.7924 0.6044 0.292 Uiso 1 1 calc R . .
H56C H 0.2759 0.8490 0.5906 0.292 Uiso 1 1 calc R . .
C57 C 0.3163(4) 0.8147(5) 0.4908(7) 0.108(5) Uiso 1 1 d DU A .
C58 C 0.3180(11) 0.8005(8) 0.3970(8) 0.184(9) Uiso 1 1 d DU . .
H58A H 0.3192 0.8412 0.3661 0.277 Uiso 1 1 calc R A .
H58B H 0.2782 0.7761 0.3599 0.277 Uiso 1 1 calc R . .
H58C H 0.3576 0.7750 0.4047 0.277 Uiso 1 1 calc R . .
C59 C 0.3752(7) 0.7808(6) 0.5633(8) 0.104(4) Uiso 1 1 d DU . .
H59A H 0.3908 0.8063 0.6199 0.156 Uiso 1 1 calc R A .
H59B H 0.4111 0.7763 0.5410 0.156 Uiso 1 1 calc R . .
H59C H 0.3614 0.7379 0.5756 0.156 Uiso 1 1 calc R . .
C60 C 0.3249(8) 0.8872(5) 0.5076(9) 0.106(5) Uiso 1 1 d DU . .
H60A H 0.3599 0.9030 0.4885 0.159 Uiso 1 1 calc R A .
H60B H 0.3371 0.8961 0.5730 0.159 Uiso 1 1 calc R . .
H60C H 0.2831 0.9092 0.4720 0.159 Uiso 1 1 calc R . .

loop_
_atom_site_aniso_label
_atom_site_aniso_U_11
_atom_site_aniso_U_22
_atom_site_aniso_U_33
_atom_site_aniso_U_23
_atom_site_aniso_U_13
_atom_site_aniso_U_12
Zr 0.0230(4) 0.0355(4) 0.0208(3) 0.0011(6) 0.0117(3) 0.0008(7)
C1 0.020(4) 0.027(6) 0.029(4) -0.005(4) 0.011(4) -0.012(4)
C2 0.033(6) 0.061(8) 0.021(5) 0.005(6) 0.008(4) 0.010(6)
C3 0.018(5) 0.078(10) 0.033(5) 0.009(7) 0.016(5) 0.009(7)
C4 0.023(5) 0.050(8) 0.021(4) 0.002(6) 0.015(4) 0.006(6)
C5 0.015(5) 0.077(10) 0.028(4) 0.013(6) 0.015(4) 0.003(6)
C6 0.023(6) 0.070(10) 0.019(4) -0.002(6) 0.011(4) 0.002(6)
C7 0.021(5) 0.032(6) 0.037(5) -0.001(5) 0.016(4) 0.011(5)
C8 0.040(6) 0.053(8) 0.019(5) -0.011(6) 0.017(5) -0.013(7)
C9 0.026(5) 0.026(7) 0.024(5) 0.002(5) 0.012(4) 0.005(5)
C10 0.023(5) 0.043(8) 0.021(4) 0.004(5) 0.006(4) 0.009(6)
C11 0.026(4) 0.059(7) 0.012(4) 0.005(4) 0.014(3) -0.005(5)
C12 0.031(5) 0.069(8) 0.026(4) 0.004(5) 0.027(4) -0.003(6)
C13 0.035(6) 0.060(9) 0.026(5) 0.000(6) 0.020(5) -0.007(7)
C14 0.025(5) 0.044(8) 0.021(4) -0.003(5) 0.008(4) -0.007(6)
C15 0.021(5) 0.029(6) 0.021(4) 0.002(5) 0.009(4) -0.003(5)
C16 0.016(5) 0.022(6) 0.022(4) -0.004(4) 0.007(4) -0.004(4)
C17 0.026(6) 0.087(11) 0.015(5) -0.006(6) 0.001(4) 0.018(7)
C18 0.017(5) 0.057(9) 0.019(4) -0.015(6) 0.004(4) -0.016(6)
C19 0.027(6) 0.066(9) 0.016(4) 0.004(6) 0.009(4) -0.002(6)
C20 0.034(5) 0.040(7) 0.016(4) 0.002(5) 0.011(4) 0.007(6)
C21 0.018(5) 0.047(6) 0.044(6) -0.004(4) 0.025(4) 0.009(4)
C22 0.044(8) 0.065(9) 0.066(9) 0.003(7) 0.038(8) 0.000(6)
C23 0.052(8) 0.049(8) 0.162(15) 0.011(8) 0.072(10) -0.012(6)
C24 0.043(9) 0.096(11) 0.104(13) 0.003(9) 0.061(10) 0.005(7)
C25 0.006(6) 0.075(9) 0.074(10) 0.005(7) 0.001(7) 0.010(6)
C26 0.021(6) 0.066(9) 0.038(7) 0.001(6) 0.023(6) 0.007(5)
C27 0.042(6) 0.106(8) 0.113(9) -0.012(7) 0.050(7) -0.002(6)
C28 0.014(6) 0.060(8) 0.020(4) 0.001(5) 0.004(4) -0.007(5)
C29 0.048(9) 0.036(7) 0.020(5) -0.001(4) 0.025(6) 0.000(5)
C30 0.050(10) 0.032(7) 0.016(4) 0.001(4) 0.013(6) -0.003(5)
C31 0.025(8) 0.072(9) 0.028(5) -0.004(5) 0.022(5) 0.001(6)
C32 0.028(8) 0.059(9) 0.027(5) 0.006(5) 0.023(5) 0.000(5)
C33 0.016(7) 0.065(9) 0.035(5) 0.000(5) 0.018(5) 0.003(5)
C34 0.061(9) 0.073(10) 0.026(5) -0.011(6) 0.012(6) 0.017(7)
C35 0.026(5) 0.086(9) 0.009(5) -0.008(5) 0.007(4) 0.001(5)
C36 0.037(8) 0.077(10) 0.067(9) -0.033(8) 0.028(8) -0.015(7)
C37 0.037(7) 0.130(13) 0.053(8) -0.022(8) 0.034(7) -0.006(7)
C38 0.030(7) 0.098(11) 0.058(9) 0.005(7) 0.025(7) 0.004(6)
C39 0.051(9) 0.116(11) 0.039(8) 0.000(7) 0.040(8) -0.015(8)
C40 0.027(7) 0.060(9) 0.037(8) -0.009(6) 0.011(7) -0.008(5)
C41 0.044(9) 0.21(2) 0.148(17) -0.026(15) 0.070(12) -0.012(10)
C42 0.035(7) 0.029(6) 0.025(4) -0.008(4) 0.020(4) -0.009(5)
C43 0.049(9) 0.023(6) 0.026(5) -0.006(4) 0.018(5) 0.002(5)
C44 0.040(9) 0.047(8) 0.020(5) 0.013(5) 0.010(5) 0.005(5)
C45 0.046(9) 0.040(7) 0.028(5) -0.008(5) 0.008(5) 0.013(5)
C46 0.034(9) 0.091(11) 0.034(5) -0.024(6) 0.016(6) -0.033(7)
C47 0.030(9) 0.063(9) 0.033(5) -0.007(6) 0.010(6) -0.019(6)
C48 0.044(8) 0.089(11) 0.024(5) -0.010(5) 0.018(5) 0.015(7)
N1 0.026(4) 0.028(5) 0.023(4) -0.006(4) 0.015(3) -0.001(4)
N2 0.024(4) 0.056(7) 0.017(4) 0.008(4) 0.014(3) -0.006(4)
N3 0.020(4) 0.058(7) 0.016(4) -0.003(4) 0.007(3) -0.004(5)
N4 0.015(4) 0.032(5) 0.017(4) 0.004(4) 0.004(3) -0.010(4)

loop_
_atom_type_symbol
_atom_type_description
_atom_type_scat_dispersion_real
_atom_type_scat_dispersion_imag
_atom_type_scat_source
C C 0.0033 0.0016 'International Tables Vol C Tables 4.2.6.8 and 6.1.1.4'
H H 0.0000 0.0000 'International Tables Vol C Tables 4.2.6.8 and 6.1.1.4'
N N 0.0061 0.0033 'International Tables Vol C Tables 4.2.6.8 and 6.1.1.4'
Zr Zr -2.9673 0.5597 'International Tables Vol C Tables 4.2.6.8 and 6.1.1.4'
O O 0.0106 0.0060 'International Tables Vol C Tables 4.2.6.8 and 6.1.1.4'

loop_
_geom_angle_atom_site_label_1
_geom_angle_atom_site_label_2
_geom_angle_atom_site_label_3
_geom_angle
_geom_angle_site_symmetry_1
_geom_angle_site_symmetry_3
_geom_angle_publ_flag
O2 Zr O1 76.9(3) . . ?
O2 Zr N3 92.7(3) . . ?
O1 Zr N3 106.7(3) . . ?
O2 Zr N1 124.0(3) . . ?
O1 Zr N1 110.8(3) . . ?
N3 Zr N1 131.97(18) . . ?
O2 Zr N2 150.1(3) . . ?
O1 Zr N2 79.0(3) . . ?
N3 Zr N2 77.5(3) . . ?
N1 Zr N2 81.3(3) . . ?
O2 Zr N4 79.5(3) . . ?
O1 Zr N4 156.0(3) . . ?
N3 Zr N4 78.7(3) . . ?
N1 Zr N4 79.0(3) . . ?
N2 Zr N4 124.85(19) . . ?
N1 C1 C20 126.8(10) . . ?
N1 C1 C2 110.7(11) . . ?
C20 C1 C2 122.5(10) . . ?
C3 C2 C1 105.4(10) . . ?
C4 C3 C2 106.9(10) . . ?
C3 C4 N1 110.4(10) . . ?
C3 C4 C5 125.9(11) . . ?
N1 C4 C5 123.7(9) . . ?
C4 C5 C6 129.5(11) . . ?
C4 C5 C21 114.1(10) . . ?
C6 C5 C21 116.1(11) . . ?
C7 C6 N2 114.2(9) . . ?
C7 C6 C5 124.8(11) . . ?
N2 C6 C5 121.0(11) . . ?
C6 C7 C8 105.0(10) . . ?
C7 C8 C9 106.3(10) . . ?
N2 C9 C10 125.7(11) . . ?
N2 C9 C8 111.1(9) . . ?
C10 C9 C8 123.1(10) . . ?
C11 C10 C9 123.7(10) . . ?
C11 C10 C28 114.6(9) . . ?
C9 C10 C28 121.7(11) . . ?
C10 C11 N3 125.3(9) . . ?
C10 C11 C12 128.6(10) . . ?
N3 C11 C12 104.8(10) . . ?
C13 C12 C11 110.9(10) . . ?
C12 C13 C14 108.1(10) . . ?
N3 C14 C15 126.5(10) . . ?
N3 C14 C13 108.9(10) . . ?
C15 C14 C13 124.5(11) . . ?
C16 C15 C14 121.2(11) . . ?
C16 C15 C35 119.8(10) . . ?
C14 C15 C35 118.9(9) . . ?
N4 C16 C15 129.9(11) . . ?
N4 C16 C17 106.5(8) . . ?
C15 C16 C17 123.6(10) . . ?
C18 C17 C16 107.7(11) . . ?
C17 C18 C19 109.0(10) . . ?
N4 C19 C20 123.6(11) . . ?
N4 C19 C18 107.8(9) . . ?
C20 C19 C18 128.3(10) . . ?
C1 C20 C19 124.6(10) . . ?
C1 C20 C42 122.8(9) . . ?
C19 C20 C42 112.4(10) . . ?
C26 C21 C22 123.2(12) . . ?
C26 C21 C5 118.5(11) . . ?
C22 C21 C5 118.1(11) . . ?
C21 C22 C23 118.8(14) . . ?
C24 C23 C22 117.2(13) . . ?
C25 C24 C23 121.7(13) . . ?
C25 C24 C27 121.0(15) . . ?
C23 C24 C27 117.1(13) . . ?
C24 C25 C26 120.4(14) . . ?
C21 C26 C25 118.6(13) . . ?
C33 C28 C10 125.5(12) . . ?
C33 C28 C29 115.5(10) . . ?
C10 C28 C29 118.9(10) . . ?
C30 C29 C28 120.1(10) . . ?
C29 C30 C31 118.8(12) . . ?
C32 C31 C30 118.4(11) . . ?
C32 C31 C34 127.0(11) . . ?
C30 C31 C34 114.6(11) . . ?
C31 C32 C33 123.0(11) . . ?
C28 C33 C32 124.1(12) . . ?
C36 C35 C15 124.9(12) . . ?
C36 C35 C40 112.6(12) . . ?
C15 C35 C40 121.9(11) . . ?
C37 C36 C35 123.1(15) . . ?
C36 C37 C38 126.0(14) . . ?
C37 C38 C39 111.7(13) . . ?
C37 C38 C41 124.8(16) . . ?
C39 C38 C41 123.4(16) . . ?
C40 C39 C38 124.9(16) . . ?
C39 C40 C35 121.4(14) . . ?
C47 C42 C43 120.4(11) . . ?
C47 C42 C20 123.4(11) . . ?
C43 C42 C20 116.2(10) . . ?
C44 C43 C42 115.9(11) . . ?
C43 C44 C45 120.7(11) . . ?
C46 C45 C44 117.9(11) . . ?
C46 C45 C48 126.3(13) . . ?
C44 C45 C48 115.8(12) . . ?
C45 C46 C47 122.4(13) . . ?
C42 C47 C46 122.6(13) . . ?
C1 N1 C4 106.1(8) . . ?
C1 N1 Zr 125.5(8) . . ?
C4 N1 Zr 122.4(7) . . ?
C9 N2 C6 102.8(10) . . ?
C9 N2 Zr 125.5(7) . . ?
C6 N2 Zr 124.0(7) . . ?
C14 N3 C11 107.1(8) . . ?
C14 N3 Zr 123.9(7) . . ?
C11 N3 Zr 120.4(8) . . ?
C16 N4 C19 108.8(9) . . ?
C16 N4 Zr 124.1(6) . . ?
C19 N4 Zr 125.1(7) . . ?
C53 O1 Zr 130.7(6) . . ?
C55 O2 Zr 122.8(7) . . ?
C53 C52 C51 115.1(7) . . ?
C53 C52 C49 116.6(11) . . ?
C51 C52 C49 108.2(5) . . ?
C53 C52 C50 100.1(10) . . ?
C51 C52 C50 108.0(5) . . ?
C49 C52 C50 108.0(5) . . ?
C54 C53 O1 127.5(8) . . ?
C54 C53 C52 123.7(7) . . ?
O1 C53 C52 108.4(6) . . ?
C53 C54 C55 116.5(8) . . ?
O2 C55 C54 111.9(10) . . ?
O2 C55 C56 137.2(15) . . ?
C54 C55 C56 106.5(12) . . ?
O2 C55 C57 95.6(7) . . ?
C54 C55 C57 110.3(10) . . ?
C56 C55 C57 88.1(13) . . ?
C60 C57 C59 108.2(5) . . ?
C60 C57 C58 108.2(5) . . ?
C59 C57 C58 108.2(5) . . ?
C60 C57 C55 119.5(9) . . ?
C59 C57 C55 108.4(10) . . ?
C58 C57 C55 103.8(12) . . ?

loop_
_geom_bond_atom_site_label_1
_geom_bond_atom_site_label_2
_geom_bond_distance
_geom_bond_site_symmetry_2
_geom_bond_publ_flag
Zr O2 1.945(7) . ?
Zr O1 1.963(6) . ?
Zr N3 2.175(9) . ?
Zr N1 2.255(8) . ?
Zr N2 2.290(10) . ?
Zr N4 2.295(9) . ?
C1 N1 1.297(14) . ?
C1 C20 1.402(17) . ?
C1 C2 1.419(14) . ?
C2 C3 1.373(17) . ?
C3 C4 1.354(14) . ?
C4 N1 1.386(14) . ?
C4 C5 1.417(17) . ?
C5 C6 1.466(15) . ?
C5 C21 1.541(16) . ?
C6 C7 1.351(17) . ?
C6 N2 1.407(15) . ?
C7 C8 1.389(14) . ?
C8 C9 1.438(17) . ?
C9 N2 1.338(13) . ?
C9 C10 1.378(14) . ?
C10 C11 1.368(17) . ?
C10 C28 1.464(15) . ?
C11 N3 1.478(14) . ?
C11 C12 1.496(14) . ?
C12 C13 1.308(17) . ?
C13 C14 1.496(14) . ?
C14 N3 1.392(15) . ?
C14 C15 1.397(17) . ?
C15 C16 1.366(13) . ?
C15 C35 1.447(16) . ?
C16 N4 1.342(13) . ?
C16 C17 1.529(16) . ?
C17 C18 1.312(15) . ?
C18 C19 1.435(17) . ?
C19 N4 1.423(13) . ?
C19 C20 1.432(15) . ?
C20 C42 1.542(15) . ?
C21 C26 1.332(18) . ?
C21 C22 1.381(18) . ?
C22 C23 1.429(19) . ?
C23 C24 1.42(2) . ?
C24 C25 1.33(2) . ?
C24 C27 1.562(18) . ?
C25 C26 1.434(17) . ?
C28 C33 1.359(14) . ?
C28 C29 1.476(17) . ?
C29 C30 1.421(16) . ?
C30 C31 1.445(16) . ?
C31 C32 1.339(17) . ?
C31 C34 1.517(16) . ?
C32 C33 1.364(15) . ?
C35 C36 1.334(18) . ?
C35 C40 1.503(19) . ?
C36 C37 1.334(18) . ?
C37 C38 1.39(2) . ?
C38 C39 1.39(2) . ?
C38 C41 1.49(2) . ?
C39 C40 1.29(2) . ?
C42 C47 1.267(17) . ?
C42 C43 1.449(14) . ?
C43 C44 1.391(15) . ?
C44 C45 1.400(18) . ?
C45 C46 1.321(18) . ?
C45 C48 1.526(15) . ?
C46 C47 1.349(18) . ?
O1 C53 1.360(2) . ?
O2 C55 1.454(2) . ?
C49 C52 1.524(7) . ?
C50 C52 1.526(7) . ?
C51 C52 1.524(7) . ?
C52 C53 1.499(10) . ?
C53 C54 1.334(2) . ?
C54 C55 1.498(10) . ?
C55 C56 1.525(7) . ?
C55 C57 1.586(2) . ?
C57 C60 1.524(7) . ?
C57 C59 1.524(7) . ?
C57 C58 1.524(7) . ?
